data_7014109
loop_
_publ_author_name
'Hernandez-Molina, Rita'
'Sokolov, Maxim'
'Esparza, Pedro'
'Vicent, Cristian'
'Llusar, Rosa'

_publ_section_title
;
 Aqueous solution chemistry of [Mo3CuSe4]n+ (n = 4, 5) and [W3CuQ4]5+
 (Q = S, Se) clusters.
;
_journal_issue 6
_journal_name_full 'Dalton transactions (Cambridge, England : 2003)'
_journal_page_first 847
_journal_page_last 851
_journal_paper_doi 10.1039/b401386g
_journal_year 2004
_chemical_formula_sum 'C18 H42 Cl5 Cu N12 O18 S4 W3'
_chemical_formula_weight 1635.22
_chemical_name_systematic
;
?
;
_space_group_IT_number 166
_symmetry_cell_setting rhombohedral
_symmetry_space_group_name_Hall '-R 3 2"'
_symmetry_space_group_name_H-M 'R -3 m :H'
_atom_sites_solution_hydrogens geom
_atom_sites_solution_primary direct
_atom_sites_solution_secondary difmap
_audit_creation_method SHELXL-97
_cell_angle_alpha 90.00
_cell_angle_beta 90.00
_cell_angle_gamma 120.00
_cell_formula_units_Z 6
_cell_length_a 16.276(3)
_cell_length_b 16.276(3)
_cell_length_c 32.367(10)
_cell_measurement_temperature 293(2)
_cell_volume 7426(3)
_computing_cell_refinement 'Bruker SMART'
_computing_data_collection 'Bruker SMART'
_computing_data_reduction 'Bruker SHELXTL'
_computing_molecular_graphics 'Bruker SHELXTL'
_computing_publication_material 'Bruker SHELXTL'
_computing_structure_refinement 'SHELXL-97 (Sheldrick, 1997)'
_computing_structure_solution 'SHELXS-97 (Sheldrick, 1990)'
_diffrn_ambient_temperature 293(2)
_diffrn_measured_fraction_theta_full 1.000
_diffrn_measured_fraction_theta_max 1.000
_diffrn_measurement_device_type 'CCD area detector'
_diffrn_measurement_method 'phi and omega scans'
_diffrn_radiation_monochromator graphite
_diffrn_radiation_source 'fine-focus sealed tube'
_diffrn_radiation_type MoK\a
_diffrn_radiation_wavelength 0.71073
_diffrn_reflns_av_R_equivalents 0.0901
_diffrn_reflns_av_sigmaI/netI 0.0466
_diffrn_reflns_limit_h_max 19
_diffrn_reflns_limit_h_min -18
_diffrn_reflns_limit_k_max 19
_diffrn_reflns_limit_k_min -18
_diffrn_reflns_limit_l_max 22
_diffrn_reflns_limit_l_min -38
_diffrn_reflns_number 14302
_diffrn_reflns_theta_full 24.99
_diffrn_reflns_theta_max 24.99
_diffrn_reflns_theta_min 1.58
_exptl_absorpt_coefficient_mu 7.883
_exptl_absorpt_correction_type 'Bruker SADABS'
_exptl_crystal_colour green
_exptl_crystal_density_diffrn 2.194
_exptl_crystal_density_method 'not measured'
_exptl_crystal_description prism
_exptl_crystal_F_000 4668
_exptl_crystal_size_max 0.15
_exptl_crystal_size_mid 0.13
_exptl_crystal_size_min 0.11
_refine_diff_density_max 2.503
_refine_diff_density_min -2.835
_refine_diff_density_rms 0.313
_refine_ls_extinction_method none
_refine_ls_goodness_of_fit_ref 1.224
_refine_ls_hydrogen_treatment mixed
_refine_ls_matrix_type full
_refine_ls_number_parameters 109
_refine_ls_number_reflns 1628
_refine_ls_number_restraints 0
_refine_ls_restrained_S_all 1.224
_refine_ls_R_factor_all 0.0797
_refine_ls_R_factor_gt 0.0609
_refine_ls_shift/su_max 0.000
_refine_ls_shift/su_mean 0.000
_refine_ls_structure_factor_coef Fsqd
_refine_ls_weighting_details 'calc w=1/[\s^2^(Fo^2^)+(0.0823P)^2^+331.3788P] where P=(Fo^2^+2Fc^2^)/3'
_refine_ls_weighting_scheme calc
_refine_ls_wR_factor_gt 0.1634
_refine_ls_wR_factor_ref 0.1827
_reflns_number_gt 1319
_reflns_number_total 1628
_reflns_threshold_expression >2sigma(I)
_cod_data_source_file b401386g.txt
_cod_data_source_block '[W3S4CuCl(H2O)6Cl3]Cl2(CUC).12H2O'
_cod_depositor_comments
;
The following automatic conversions were performed:
'_symmetry_cell_setting' value 'Rhombohedral' changed to 'rhombohedral'
according to '/home/saulius/struct/CIF-dictionaries/cif_core.dic'
dictionary named 'cif_core.dic' version 2.4.1 from 2010-06-29.

Automatic conversion script
Id: cif_fix_enum 1527 2010-12-29 10:47:43Z saulius 
;
_cod_original_cell_volume 7425(3)
_cod_original_sg_symbol_H-M R-3m
_cod_database_code 7014109

loop_
_symmetry_equiv_pos_as_xyz
'x, y, z'
'-y, x-y, z'
'-x+y, -x, z'
'y, x, -z'
'x-y, -y, -z'
'-x, -x+y, -z'
'x+2/3, y+1/3, z+1/3'
'-y+2/3, x-y+1/3, z+1/3'
'-x+y+2/3, -x+1/3, z+1/3'
'y+2/3, x+1/3, -z+1/3'
'x-y+2/3, -y+1/3, -z+1/3'
'-x+2/3, -x+y+1/3, -z+1/3'
'x+1/3, y+2/3, z+2/3'
'-y+1/3, x-y+2/3, z+2/3'
'-x+y+1/3, -x+2/3, z+2/3'
'y+1/3, x+2/3, -z+2/3'
'x-y+1/3, -y+2/3, -z+2/3'
'-x+1/3, -x+y+2/3, -z+2/3'
'-x, -y, -z'
'y, -x+y, -z'
'x-y, x, -z'
'-y, -x, z'
'-x+y, y, z'
'x, x-y, z'
'-x+2/3, -y+1/3, -z+1/3'
'y+2/3, -x+y+1/3, -z+1/3'
'x-y+2/3, x+1/3, -z+1/3'
'-y+2/3, -x+1/3, z+1/3'
'-x+y+2/3, y+1/3, z+1/3'
'x+2/3, x-y+1/3, z+1/3'
'-x+1/3, -y+2/3, -z+2/3'
'y+1/3, -x+y+2/3, -z+2/3'
'x-y+1/3, x+2/3, -z+2/3'
'-y+1/3, -x+2/3, z+2/3'
'-x+y+1/3, y+2/3, z+2/3'
'x+1/3, x-y+2/3, z+2/3'

loop_
_atom_site_label
_atom_site_type_symbol
_atom_site_fract_x
_atom_site_fract_y
_atom_site_fract_z
_atom_site_U_iso_or_equiv
_atom_site_adp_type
_atom_site_occupancy
_atom_site_symmetry_multiplicity
_atom_site_calc_flag
_atom_site_refinement_flags
_atom_site_disorder_assembly
_atom_site_disorder_group
W1 W 0.72285(3) 0.27715(3) 0.03483(2) 0.0361(3) Uani 1 2 d S . .
Cu1 Cu 0.6667 0.3333 0.10826(14) 0.0518(13) Uani 1 6 d S . .
Cl1 Cl 0.7999(2) 0.2001(2) 0.0709(2) 0.0715(19) Uani 1 2 d S . .
Cl2 Cl 0.6667 0.3333 0.1752(4) 0.142(8) Uani 1 6 d S . .
S1 S 0.6667 0.3333 -0.0190(3) 0.047(2) Uani 1 6 d S . .
S2 S 0.5927(2) 0.1855(4) 0.07690(18) 0.0470(14) Uani 1 2 d S . .
C1 C 0.4727(8) -0.0546(17) 0.2254(7) 0.056(6) Uani 1 2 d S . .
C2 C 0.4653(14) 0.0243(11) 0.1658(5) 0.064(5) Uani 1 1 d . . .
H2 H 0.4760 0.0891 0.1664 0.077 Uiso 1 1 calc R . .
C3 C 0.3332(16) -0.0298(13) 0.1131(5) 0.070(6) Uani 1 1 d . . .
H3A H 0.3319 -0.0343 0.0832 0.084 Uiso 1 1 calc R . .
H3B H 0.3326 0.0276 0.1205 0.084 Uiso 1 1 calc R . .
C4 C 0.4751(8) -0.0499(16) 0.1064(7) 0.057(7) Uani 1 2 d S . .
N1 N 0.4181(14) -0.0271(11) 0.2034(4) 0.069(5) Uani 1 1 d . . .
N2 N 0.4178(12) -0.0242(10) 0.1280(4) 0.060(4) Uani 1 1 d . . .
O1 O 0.6765(8) 0.1551(8) -0.0042(3) 0.057(3) Uani 1 1 d . . .
O2 O 0.4527(7) -0.0946(14) 0.2586(5) 0.065(5) Uani 1 2 d S . .
O3 O 0.4558(6) -0.0885(13) 0.0724(5) 0.061(4) Uani 1 2 d S . .
Cl10 Cl 0.7152(12) 0.0000 0.0000 0.055(4) Uani 0.33 2 d SP . .
O100 O 0.7920(15) 0.2080(15) 0.1763(13) 0.203(17) Uiso 1 2 d S . .
O101 O 0.166(4) -0.005(3) 0.0667(15) 0.158(18) Uiso 0.50 1 d P . .

loop_
_atom_site_aniso_label
_atom_site_aniso_U_11
_atom_site_aniso_U_22
_atom_site_aniso_U_33
_atom_site_aniso_U_23
_atom_site_aniso_U_13
_atom_site_aniso_U_12
W1 0.0419(5) 0.0419(5) 0.0284(5) -0.00174(17) 0.00174(17) 0.0239(4)
Cu1 0.066(2) 0.066(2) 0.024(2) 0.000 0.000 0.0329(10)
Cl1 0.075(4) 0.075(4) 0.083(5) 0.0092(17) -0.0092(17) 0.050(4)
Cl2 0.203(13) 0.203(13) 0.020(6) 0.000 0.000 0.101(7)
S1 0.060(4) 0.060(4) 0.023(5) 0.000 0.000 0.030(2)
S2 0.051(3) 0.043(3) 0.044(3) 0.011(3) 0.0056(13) 0.0214(16)
C1 0.074(14) 0.042(14) 0.041(14) -0.004(11) -0.002(5) 0.021(7)
C2 0.108(15) 0.026(8) 0.039(9) -0.004(7) -0.001(9) 0.019(9)
C3 0.117(18) 0.060(12) 0.035(10) 0.006(8) -0.001(10) 0.046(13)
C4 0.085(16) 0.035(13) 0.034(13) 0.018(10) 0.009(5) 0.017(6)
N1 0.120(15) 0.057(10) 0.036(8) 0.005(7) 0.005(8) 0.049(10)
N2 0.101(13) 0.044(8) 0.032(7) 0.007(6) 0.005(7) 0.034(8)
O1 0.072(8) 0.061(8) 0.044(6) -0.019(5) -0.006(5) 0.036(7)
O2 0.070(8) 0.093(14) 0.040(9) 0.016(9) 0.008(5) 0.047(7)
O3 0.074(9) 0.068(12) 0.039(9) 0.007(8) 0.004(4) 0.034(6)
Cl10 0.065(9) 0.042(9) 0.050(10) 0.003(8) 0.002(4) 0.021(5)

loop_
_atom_type_symbol
_atom_type_description
_atom_type_scat_dispersion_real
_atom_type_scat_dispersion_imag
_atom_type_scat_source
C C 0.0033 0.0016 'International Tables Vol C Tables 4.2.6.8 and 6.1.1.4'
H H 0.0000 0.0000 'International Tables Vol C Tables 4.2.6.8 and 6.1.1.4'
N N 0.0061 0.0033 'International Tables Vol C Tables 4.2.6.8 and 6.1.1.4'
O O 0.0106 0.0060 'International Tables Vol C Tables 4.2.6.8 and 6.1.1.4'
S S 0.1246 0.1234 'International Tables Vol C Tables 4.2.6.8 and 6.1.1.4'
Cl Cl 0.1484 0.1585 'International Tables Vol C Tables 4.2.6.8 and 6.1.1.4'
Cu Cu 0.3201 1.2651 'International Tables Vol C Tables 4.2.6.8 and 6.1.1.4'
W W -0.8490 6.8722 'International Tables Vol C Tables 4.2.6.8 and 6.1.1.4'

loop_
_geom_angle_atom_site_label_1
_geom_angle_atom_site_label_2
_geom_angle_atom_site_label_3
_geom_angle
_geom_angle_site_symmetry_1
_geom_angle_site_symmetry_3
_geom_angle_publ_flag
O1 W1 O1 79.3(6) . 22_665 ?
O1 W1 S2 162.9(3) . 2_655 ?
O1 W1 S2 88.0(4) 22_665 2_655 ?
O1 W1 S2 88.0(4) . . ?
O1 W1 S2 162.9(3) 22_665 . ?
S2 W1 S2 101.8(3) 2_655 . ?
O1 W1 S1 84.2(4) . . ?
O1 W1 S1 84.2(4) 22_665 . ?
S2 W1 S1 106.04(13) 2_655 . ?
S2 W1 S1 106.04(13) . . ?
O1 W1 Cl1 80.8(4) . . ?
O1 W1 Cl1 80.8(4) 22_665 . ?
S2 W1 Cl1 85.89(14) 2_655 . ?
S2 W1 Cl1 85.89(14) . . ?
S1 W1 Cl1 160.5(2) . . ?
O1 W1 W1 138.5(3) . 2_655 ?
O1 W1 W1 96.4(3) 22_665 2_655 ?
S2 W1 W1 53.84(8) 2_655 2_655 ?
S2 W1 W1 100.74(12) . 2_655 ?
S1 W1 W1 54.35(11) . 2_655 ?
Cl1 W1 W1 139.73(12) . 2_655 ?
O1 W1 W1 96.4(3) . 3_665 ?
O1 W1 W1 138.5(3) 22_665 3_665 ?
S2 W1 W1 100.74(12) 2_655 3_665 ?
S2 W1 W1 53.84(8) . 3_665 ?
S1 W1 W1 54.35(11) . 3_665 ?
Cl1 W1 W1 139.73(12) . 3_665 ?
W1 W1 W1 60.0 2_655 3_665 ?
O1 W1 Cu1 139.9(3) . . ?
O1 W1 Cu1 139.9(3) 22_665 . ?
S2 W1 Cu1 51.93(15) 2_655 . ?
S2 W1 Cu1 51.93(15) . . ?
S1 W1 Cu1 104.02(16) . . ?
Cl1 W1 Cu1 95.46(19) . . ?
W1 W1 Cu1 61.30(4) 2_655 . ?
W1 W1 Cu1 61.30(4) 3_665 . ?
Cl2 Cu1 S2 115.97(17) . . ?
Cl2 Cu1 S2 115.97(17) . 2_655 ?
S2 Cu1 S2 102.3(2) . 2_655 ?
Cl2 Cu1 S2 115.97(17) . 3_665 ?
S2 Cu1 S2 102.3(2) . 3_665 ?
S2 Cu1 S2 102.3(2) 2_655 3_665 ?
Cl2 Cu1 W1 146.32(5) . . ?
S2 Cu1 W1 52.15(13) . . ?
S2 Cu1 W1 52.15(13) 2_655 . ?
S2 Cu1 W1 97.7(2) 3_665 . ?
Cl2 Cu1 W1 146.32(5) . 3_665 ?
S2 Cu1 W1 52.15(13) . 3_665 ?
S2 Cu1 W1 97.7(2) 2_655 3_665 ?
S2 Cu1 W1 52.15(13) 3_665 3_665 ?
W1 Cu1 W1 57.41(9) . 3_665 ?
Cl2 Cu1 W1 146.32(5) . 2_655 ?
S2 Cu1 W1 97.7(2) . 2_655 ?
S2 Cu1 W1 52.15(13) 2_655 2_655 ?
S2 Cu1 W1 52.15(13) 3_665 2_655 ?
W1 Cu1 W1 57.41(9) . 2_655 ?
W1 Cu1 W1 57.41(9) 3_665 2_655 ?
W1 S1 W1 71.3(2) . 2_655 ?
W1 S1 W1 71.3(2) . 3_665 ?
W1 S1 W1 71.3(2) 2_655 3_665 ?
Cu1 S2 W1 75.93(19) . 3_665 ?
Cu1 S2 W1 75.93(19) . . ?
W1 S2 W1 72.31(16) 3_665 . ?
O2 C1 N1 126.1(11) . 23_655 ?
O2 C1 N1 126.1(11) . . ?
N1 C1 N1 108(2) 23_655 . ?
N2 C2 N1 114.0(14) . . ?
N2 C2 C2 105.1(11) . 23_655 ?
N1 C2 C2 103.9(11) . 23_655 ?
N2 C3 N1 111.9(15) . 12 ?
O3 C4 N2 124.7(11) . . ?
O3 C4 N2 124.7(11) . 23_655 ?
N2 C4 N2 111(2) . 23_655 ?
C1 N1 C2 112.2(18) . . ?
C1 N1 C3 123.3(14) . 12 ?
C2 N1 C3 123.1(16) . 12 ?
C4 N2 C3 125.7(15) . . ?
C4 N2 C2 109.6(17) . . ?
C3 N2 C2 124.0(15) . . ?

loop_
_geom_bond_atom_site_label_1
_geom_bond_atom_site_label_2
_geom_bond_distance
_geom_bond_site_symmetry_2
_geom_bond_publ_flag
W1 O1 2.148(11) . ?
W1 O1 2.148(11) 22_665 ?
W1 S2 2.325(4) 2_655 ?
W1 S2 2.325(4) . ?
W1 S1 2.353(7) . ?
W1 Cl1 2.465(6) . ?
W1 W1 2.7432(15) 2_655 ?
W1 W1 2.7432(15) 3_665 ?
W1 Cu1 2.856(4) . ?
Cu1 Cl2 2.167(13) . ?
Cu1 S2 2.318(6) . ?
Cu1 S2 2.318(6) 2_655 ?
Cu1 S2 2.318(6) 3_665 ?
Cu1 W1 2.856(4) 3_665 ?
Cu1 W1 2.856(4) 2_655 ?
S1 W1 2.353(7) 2_655 ?
S1 W1 2.353(7) 3_665 ?
S2 W1 2.325(4) 3_665 ?
C1 O2 1.21(3) . ?
C1 N1 1.38(2) 23_655 ?
C1 N1 1.38(2) . ?
C2 N2 1.45(2) . ?
C2 N1 1.46(2) . ?
C2 C2 1.52(4) 23_655 ?
C3 N2 1.42(2) . ?
C3 N1 1.46(3) 12 ?
C4 O3 1.23(3) . ?
C4 N2 1.39(2) . ?
C4 N2 1.39(2) 23_655 ?
N1 C3 1.46(2) 12 ?
